data_4113715
loop_
_publ_author_name
'Andrew Murphy'
'Geraud Dubois'
'T. D. P. Stack'

_publ_section_title
;
 Efficient Epoxidation of Electron-Deficient Olefins with a Cationic
 Manganese Complex
;
_journal_name_full 'Journal of the American Chemical Society'
_journal_page_first 5250
_journal_page_last 5251
_journal_paper_doi 10.1021/ja029962r
_journal_volume 125
_journal_year 2003
_chemical_formula_moiety 'C22 H28 F6 N4 Mn O6 S2 '
_chemical_formula_sum 'C22 H28 F6 Mn N4 O6 S2'
_chemical_formula_weight 677.53
_space_group_IT_number 4
_symmetry_cell_setting monoclinic
_symmetry_Int_Tables_number 4
_symmetry_space_group_name_Hall 'P 2yb'
_symmetry_space_group_name_H-M 'P 1 21 1'
_cell_angle_alpha 90
_cell_angle_beta 101.871(2)
_cell_angle_gamma 90
_cell_formula_units_Z 2
_cell_length_a 9.1024(5)
_cell_length_b 9.7740(6)
_cell_length_c 16.2918(8)
_cell_measurement_temperature 273.1
_cell_volume 1418.43(14)
_computing_cell_refinement Unknown
_computing_data_collection Unknown
_computing_data_reduction CrystalStructure
_computing_publication_material 'CrystalStructure Ver. 2.00'
_computing_structure_refinement CRYSTALS
_computing_structure_solution SHELXS97
_diffrn_measured_fraction_theta_full 0.9632
_diffrn_measured_fraction_theta_max 0.9632
_diffrn_radiation_type 'Mo K\a'
_diffrn_radiation_wavelength 0.7107
_diffrn_reflns_av_R_equivalents 0.060
_diffrn_reflns_limit_h_max 8
_diffrn_reflns_limit_h_min -10
_diffrn_reflns_limit_k_max 11
_diffrn_reflns_limit_k_min -11
_diffrn_reflns_limit_l_max 19
_diffrn_reflns_limit_l_min -13
_diffrn_reflns_number 6295
_diffrn_reflns_theta_full 24.71
_diffrn_reflns_theta_max 24.71
_exptl_absorpt_coefficient_mu 0.696
_exptl_absorpt_correction_type empirical
_exptl_crystal_colour 'pale brown'
_exptl_crystal_density_diffrn 1.586
_exptl_crystal_description 'rectangular plate'
_exptl_crystal_size_max 0.24
_exptl_crystal_size_mid 0.16
_exptl_crystal_size_min 0.09
_refine_diff_density_max 0.86
_refine_diff_density_min -1.17
_refine_ls_abs_structure_details 'Flack, H. D. (1983), Acta Cryst. A39, 876-881.  1708 Friedel Pairs'
_refine_ls_abs_structure_Flack 0.03(3)
_refine_ls_extinction_method none
_refine_ls_goodness_of_fit_ref 0.904
_refine_ls_hydrogen_treatment refall
_refine_ls_number_parameters 399
_refine_ls_number_reflns 4192
_refine_ls_R_factor_gt 0.0450
_refine_ls_shift/su_max 0.0020
_refine_ls_structure_factor_coef Fsqd
_refine_ls_weighting_details 'w = 1/\s^2^(Fo^2^)'
_refine_ls_weighting_scheme sigma
_refine_ls_wR_factor_ref 0.1080
_reflns_number_gt 3309
_reflns_number_total 4005
_reflns_threshold_expression F^2^>2.0\s(F^2^)
_cod_data_source_file ja029962rsi20030101_072422.cif
_cod_data_source_block '_ajm771_for_for_Andrew_Mur'
_cod_original_cell_volume 1418.4(1)
_cod_original_formula_sum 'C22 H28 F6 N4 Mn O6 S2 '
_cod_database_code 4113715

loop_
_symmetry_equiv_pos_as_xyz
x,y,z
-x,y+1/2,-z

loop_
_atom_site_label
_atom_site_type_symbol
_atom_site_fract_x
_atom_site_fract_y
_atom_site_fract_z
_atom_site_U_iso_or_equiv
_atom_site_adp_type
_atom_site_occupancy
_atom_site_symmetry_multiplicity
_atom_site_calc_flag
Mn1 Mn 0.06437(9) 0.0618(1) 0.74708(5) 0.0194(2) Uani 1.00 1 d
S1 S 0.2134(2) -0.1781(2) 0.88129(8) 0.0247(4) Uani 1.00 1 d
S2 S 0.3274(2) 0.0216(1) 0.62437(8) 0.0234(4) Uani 1.00 1 d
F1 F 0.0752(5) -0.4156(4) 0.8700(3) 0.057(1) Uani 1.00 1 d
F2 F 0.2494(5) -0.4027(4) 0.7989(3) 0.059(1) Uani 1.00 1 d
F3 F 0.3074(5) -0.4198(4) 0.9330(3) 0.067(1) Uani 1.00 1 d
F4 F 0.2651(4) -0.2305(4) 0.6588(2) 0.041(1) Uani 1.00 1 d
F5 F 0.4302(4) -0.2110(4) 0.5826(2) 0.042(1) Uani 1.00 1 d
F6 F 0.4914(4) -0.1681(4) 0.7145(2) 0.046(1) Uani 1.00 1 d
O1 O 0.0951(4) -0.1365(4) 0.8107(2) 0.026(1) Uani 1.00 1 d
O2 O 0.3608(4) -0.1392(5) 0.8736(3) 0.038(1) Uani 1.00 1 d
O3 O 0.1726(5) -0.1593(4) 0.9614(2) 0.036(1) Uani 1.00 1 d
O4 O 0.2667(4) 0.0630(4) 0.6976(2) 0.024(1) Uani 1.00 1 d
O5 O 0.2157(4) 0.0109(4) 0.5478(2) 0.033(1) Uani 1.00 1 d
O6 O 0.4638(4) 0.0895(4) 0.6191(3) 0.034(1) Uani 1.00 1 d
N1 N -0.1188(5) 0.1239(5) 0.8175(3) 0.021(1) Uani 1.00 1 d
N2 N 0.1852(5) 0.1677(5) 0.8615(3) 0.020(1) Uani 1.00 1 d
N3 N -0.0468(5) 0.2414(5) 0.6663(3) 0.018(1) Uani 1.00 1 d
N4 N -0.0818(5) -0.0380(5) 0.6394(3) 0.022(1) Uani 1.00 1 d
C1 C -0.2437(6) 0.0233(6) 0.8028(3) 0.031(2) Uani 1.00 1 d
C2 C -0.0470(6) 0.1202(6) 0.9079(3) 0.022(2) Uani 1.00 1 d
C3 C 0.1077(6) 0.1786(6) 0.9241(3) 0.021(2) Uani 1.00 1 d
C4 C 0.1752(7) 0.2321(7) 1.0017(4) 0.031(2) Uani 1.00 1 d
C5 C 0.3233(7) 0.2746(7) 1.0167(4) 0.034(2) Uani 1.00 1 d
C6 C 0.4016(7) 0.2634(7) 0.9525(4) 0.030(2) Uani 1.00 1 d
C7 C 0.3288(6) 0.2111(6) 0.8766(4) 0.028(2) Uani 1.00 1 d
C8 C -0.1684(6) 0.2672(5) 0.7903(3) 0.021(1) Uani 1.00 1 d
C9 C -0.3100(6) 0.3122(6) 0.8199(4) 0.030(2) Uani 1.00 1 d
C10 C -0.3589(8) 0.4561(7) 0.7902(4) 0.042(2) Uani 1.00 1 d
C11 C 0.0624(7) 0.3543(6) 0.6726(4) 0.029(2) Uani 1.00 1 d
C12 C -0.0843(7) 0.1892(6) 0.5789(4) 0.026(2) Uani 1.00 1 d
C13 C -0.1418(6) 0.0441(6) 0.5740(3) 0.020(1) Uani 1.00 1 d
C14 C -0.2466(6) -0.0035(6) 0.5057(3) 0.026(2) Uani 1.00 1 d
C15 C -0.2857(7) -0.1389(6) 0.5031(4) 0.029(2) Uani 1.00 1 d
C16 C -0.2227(7) -0.2253(7) 0.5674(3) 0.029(2) Uani 1.00 1 d
C17 C -0.1226(6) -0.1704(6) 0.6344(3) 0.030(2) Uani 1.00 1 d
C18 C -0.1891(6) 0.2791(6) 0.6945(3) 0.022(2) Uani 1.00 1 d
C19 C -0.2458(7) 0.4249(6) 0.6645(4) 0.033(2) Uani 1.00 1 d
C20 C -0.3895(8) 0.4620(7) 0.6949(4) 0.043(2) Uani 1.00 1 d
C21 C 0.2097(8) -0.3641(6) 0.8694(4) 0.038(2) Uani 1.00 1 d
C22 C 0.3808(7) -0.1567(6) 0.6470(4) 0.029(2) Uani 1.00 1 d
H1 H -0.1059(6) 0.1721(6) 0.9385(3) 0.026(2) Uiso 1.00 1 c
H2 H -0.0420(6) 0.0280(6) 0.9266(3) 0.026(2) Uiso 1.00 1 c
H3 H 0.1186(7) 0.2399(7) 1.0444(4) 0.037(2) Uiso 1.00 1 c
H4 H 0.3697(7) 0.3110(7) 1.0698(4) 0.039(2) Uiso 1.00 1 c
H5 H 0.5037(7) 0.2910(7) 0.9607(4) 0.035(2) Uiso 1.00 1 c
H6 H 0.3820(6) 0.2036(6) 0.8323(4) 0.033(2) Uiso 1.00 1 c
H7 H -0.0898(6) 0.3280(5) 0.8142(3) 0.024(2) Uiso 1.00 1 c
H8 H -0.3886(6) 0.2508(6) 0.7968(4) 0.036(2) Uiso 1.00 1 c
H9 H -0.2930(6) 0.3088(6) 0.8794(4) 0.036(2) Uiso 1.00 1 c
H10 H -0.4464(8) 0.4810(7) 0.8099(4) 0.051(2) Uiso 1.00 1 c
H11 H -0.2799(8) 0.5179(7) 0.8119(4) 0.051(2) Uiso 1.00 1 c
H12 H -0.4664(8) 0.3984(7) 0.6726(4) 0.051(2) Uiso 1.00 1 c
H13 H -0.4206(8) 0.5515(7) 0.6763(4) 0.051(2) Uiso 1.00 1 c
H14 H -0.1700(7) 0.4890(6) 0.6876(4) 0.040(2) Uiso 1.00 1 c
H15 H -0.2633(7) 0.4287(6) 0.6050(4) 0.040(2) Uiso 1.00 1 c
H16 H -0.2642(6) 0.2151(6) 0.6704(3) 0.026(2) Uiso 1.00 1 c
H17 H -0.3141(6) 0.0471(6) 0.8362(3) 0.037(2) Uiso 1.00 1 c
H18 H -0.2919(6) 0.0245(6) 0.7453(3) 0.037(2) Uiso 1.00 1 c
H19 H -0.2054(6) -0.0657(6) 0.8177(3) 0.037(2) Uiso 1.00 1 c
H20 H 0.1509(7) 0.3221(6) 0.6565(4) 0.037(2) Uiso 1.00 1 c
H21 H 0.0201(7) 0.4267(6) 0.6365(4) 0.037(2) Uiso 1.00 1 c
H22 H 0.0868(7) 0.3866(6) 0.7288(4) 0.037(2) Uiso 1.00 1 c
H23 H -0.1595(7) 0.2463(6) 0.5471(4) 0.032(2) Uiso 1.00 1 c
H24 H 0.0033(7) 0.1923(6) 0.5557(4) 0.032(2) Uiso 1.00 1 c
H25 H -0.2892(6) 0.0569(6) 0.4615(3) 0.030(2) Uiso 1.00 1 c
H26 H -0.3573(7) -0.1734(6) 0.4569(4) 0.032(2) Uiso 1.00 1 c
H27 H -0.2480(7) -0.3197(7) 0.5659(3) 0.035(2) Uiso 1.00 1 c
H28 H -0.0795(6) -0.2287(6) 0.6796(3) 0.036(2) Uiso 1.00 1 c

loop_
_atom_site_aniso_label
_atom_site_aniso_U_11
_atom_site_aniso_U_22
_atom_site_aniso_U_33
_atom_site_aniso_U_12
_atom_site_aniso_U_13
_atom_site_aniso_U_23
Mn1 0.0227(4) 0.0197(5) 0.0146(4) 0.0007(4) 0.0010(3) -0.0014(4)
S1 0.0307(9) 0.0216(8) 0.0196(8) 0.0012(7) -0.0001(6) 0.0047(6)
S2 0.0275(8) 0.0229(9) 0.0212(7) 0.0028(7) 0.0082(6) -0.0006(6)
F1 0.063(3) 0.032(3) 0.080(3) -0.020(2) 0.023(2) -0.007(2)
F2 0.092(3) 0.035(3) 0.056(3) 0.005(2) 0.029(2) -0.015(2)
F3 0.090(3) 0.034(3) 0.062(3) 0.022(3) -0.018(2) 0.018(2)
F4 0.049(2) 0.026(2) 0.051(2) -0.013(2) 0.017(2) -0.001(2)
F5 0.048(2) 0.032(2) 0.050(2) 0.005(2) 0.017(2) -0.015(2)
F6 0.048(2) 0.033(2) 0.045(2) 0.011(2) -0.015(2) 0.005(2)
O1 0.028(2) 0.030(2) 0.015(2) 0.001(2) -0.007(2) 0.005(2)
O2 0.026(2) 0.038(3) 0.048(3) -0.002(2) -0.000(2) 0.012(2)
O3 0.058(3) 0.032(3) 0.020(2) 0.002(2) 0.014(2) 0.005(2)
O4 0.028(2) 0.022(2) 0.023(2) 0.005(2) 0.008(2) -0.004(2)
O5 0.032(2) 0.046(3) 0.019(2) 0.007(2) 0.002(2) 0.002(2)
O6 0.034(2) 0.030(3) 0.041(2) -0.005(2) 0.017(2) -0.001(2)
N1 0.026(3) 0.017(3) 0.015(2) -0.006(2) -0.002(2) -0.003(2)
N2 0.018(3) 0.023(3) 0.021(3) -0.002(2) 0.007(2) -0.003(2)
N3 0.022(3) 0.016(3) 0.018(2) -0.002(2) 0.006(2) -0.002(2)
N4 0.028(3) 0.016(3) 0.019(3) 0.002(2) -0.001(2) 0.002(2)
C1 0.035(3) 0.033(4) 0.024(3) -0.005(3) 0.006(3) -0.001(3)
C2 0.022(3) 0.022(3) 0.021(3) 0.000(3) 0.002(3) 0.002(2)
C3 0.026(3) 0.018(3) 0.017(3) 0.002(3) -0.000(3) 0.001(2)
C4 0.032(4) 0.035(4) 0.026(3) -0.002(3) 0.005(3) 0.000(3)
C5 0.028(3) 0.048(4) 0.023(3) -0.000(3) -0.004(3) -0.009(3)
C6 0.020(3) 0.035(4) 0.033(3) -0.004(3) -0.001(3) -0.006(3)
C7 0.023(3) 0.031(4) 0.029(3) -0.002(3) 0.004(3) -0.003(3)
C8 0.025(3) 0.014(3) 0.022(3) 0.002(2) -0.001(2) 0.002(2)
C9 0.024(3) 0.033(4) 0.032(3) 0.012(3) 0.006(3) 0.004(3)
C10 0.041(4) 0.042(4) 0.044(4) 0.020(4) 0.013(3) -0.003(3)
C11 0.037(4) 0.022(4) 0.032(3) -0.007(3) 0.017(3) -0.005(3)
C12 0.031(4) 0.021(3) 0.028(3) -0.000(3) 0.009(3) -0.006(3)
C13 0.027(3) 0.018(3) 0.017(3) 0.005(3) 0.007(2) 0.003(3)
C14 0.034(4) 0.031(4) 0.010(3) 0.006(3) -0.001(3) 0.001(3)
C15 0.033(4) 0.027(4) 0.021(3) -0.006(3) -0.005(3) -0.008(3)
C16 0.040(4) 0.025(4) 0.023(3) -0.006(3) 0.006(3) -0.006(3)
C17 0.038(4) 0.024(4) 0.027(3) -0.002(3) 0.004(3) 0.005(3)
C18 0.023(3) 0.020(3) 0.022(3) 0.003(3) 0.001(2) 0.001(2)
C19 0.049(4) 0.025(3) 0.027(3) 0.009(3) 0.012(3) 0.005(3)
C20 0.054(4) 0.038(4) 0.037(4) 0.025(4) 0.006(3) 0.003(3)
C21 0.053(5) 0.019(4) 0.038(4) 0.005(3) 0.004(4) 0.002(3)
C22 0.038(4) 0.016(3) 0.038(4) 0.011(3) 0.014(3) -0.002(3)

loop_
_atom_type_symbol
_atom_type_description
_atom_type_scat_dispersion_real
_atom_type_scat_dispersion_imag
_atom_type_scat_source
Mn Mn 0.346 0.844
;
International Tables for Crystallography
(1992, Vol. C, Tables 4.2.6.8 and 6.1.1.4)
;
S S 0.148 0.159
;
International Tables for Crystallography
(1992, Vol. C, Tables 4.2.6.8 and 6.1.1.4)
;
F F 0.026 0.016
;
International Tables for Crystallography
(1992, Vol. C, Tables 4.2.6.8 and 6.1.1.4)
;
O O 0.017 0.010
;
International Tables for Crystallography
(1992, Vol. C, Tables 4.2.6.8 and 6.1.1.4)
;
N N 0.011 0.006
;
International Tables for Crystallography
(1992, Vol. C, Tables 4.2.6.8 and 6.1.1.4)
;
C C 0.006 0.003
;
International Tables for Crystallography
(1992, Vol. C, Tables 4.2.6.8 and 6.1.1.4)
;
H H 0.000 0.000
;
International Tables for Crystallography
(1992, Vol. C, Table 6.1.1.4)
;

loop_
_geom_angle_atom_site_label_1
_geom_angle_atom_site_label_2
_geom_angle_atom_site_label_3
_geom_angle
_geom_angle_publ_flag
O1 Mn1 O4 98.38(15) yes
O1 Mn1 N1 91.89(16) yes
O4 Mn1 N1 161.95(15) yes
O1 Mn1 N2 91.29(16) yes
O4 Mn1 N2 89.86(15) yes
N1 Mn1 N2 75.03(16) yes
O1 Mn1 N3 160.95(14) yes
O4 Mn1 N3 95.24(15) yes
N1 Mn1 N3 78.71(15) yes
N2 Mn1 N3 102.04(16) yes
O1 Mn1 N4 88.98(16) yes
O4 Mn1 N4 97.32(15) yes
N1 Mn1 N4 97.67(17) yes
N2 Mn1 N4 172.70(17) yes
N3 Mn1 N4 76.08(17) yes
O1 S1 O2 114.3(2) yes
O1 S1 O3 113.1(3) yes
O2 S1 O3 117.9(3) yes
O1 S1 C21 101.4(3) yes
O2 S1 C21 104.7(3) yes
O3 S1 C21 102.7(3) yes
O4 S2 O5 113.9(2) yes
O4 S2 O6 113.4(2) yes
O5 S2 O6 116.7(2) yes
O4 S2 C22 103.2(3) yes
O5 S2 C22 102.6(3) yes
O6 S2 C22 104.9(3) yes
Mn1 O1 S1 128.3(2) yes
Mn1 O4 S2 142.5(2) yes
Mn1 N1 C1 110.9(3) yes
Mn1 N1 C2 105.9(3) yes
C1 N1 C2 108.1(4) yes
Mn1 N1 C8 107.6(3) yes
C1 N1 C8 113.2(4) yes
C2 N1 C8 111.0(4) yes
Mn1 N2 C3 115.0(4) yes
Mn1 N2 C7 126.5(4) yes
C3 N2 C7 118.2(5) yes
Mn1 N3 C11 108.7(3) yes
Mn1 N3 C12 105.9(3) yes
C11 N3 C12 110.0(4) yes
Mn1 N3 C18 108.5(3) yes
C11 N3 C18 113.9(4) yes
C12 N3 C18 109.5(4) yes
Mn1 N4 C13 116.4(4) yes
Mn1 N4 C17 126.1(4) yes
C13 N4 C17 117.4(5) yes
N1 C1 H17 109.3(3) no
N1 C1 H18 109.5(3) no
H17 C1 H18 109.468(5) no
N1 C1 H19 109.7(3) no
H17 C1 H19 109.473(3) no
H18 C1 H19 109.474 no
N1 C2 C3 112.0(4) yes
N1 C2 H1 109.1(3) no
C3 C2 H1 108.5(3) no
N1 C2 H2 108.9(3) no
C3 C2 H2 108.9(3) no
H1 C2 H2 109.456(4) no
N2 C3 C2 117.0(5) yes
N2 C3 C4 120.8(5) yes
C2 C3 C4 122.0(5) yes
C3 C4 C5 120.4(6) yes
C3 C4 H3 119.5(3) no
C5 C4 H3 120.1(4) no
C4 C5 C6 118.5(5) yes
C4 C5 H4 120.5(4) no
C6 C5 H4 121.0(3) no
C5 C6 C7 118.7(6) yes
C5 C6 H5 120.8(3) no
C7 C6 H5 120.5(4) no
N2 C7 C6 123.4(6) yes
N2 C7 H6 117.6(3) no
C6 C7 H6 119.0(4) no
N1 C8 C9 113.2(5) yes
N1 C8 C18 109.6(4) yes
C9 C8 C18 111.3(4) yes
N1 C8 H7 107.7(3) no
C9 C8 H7 107.6(3) no
C18 C8 H7 107.1(3) no
C8 C9 C10 112.0(5) yes
C8 C9 H8 107.9(3) no
C10 C9 H8 108.1(4) no
C8 C9 H9 109.9(3) no
C10 C9 H9 109.4(3) no
H8 C9 H9 109.458(3) no
C9 C10 C20 109.9(5) yes
C9 C10 H10 109.8(3) no
C20 C10 H10 110.3(4) no
C9 C10 H11 108.6(4) no
C20 C10 H11 108.8(4) no
H10 C10 H11 109.462 no
N3 C11 H20 109.3(3) no
N3 C11 H21 109.4(3) no
H20 C11 H21 109.473 no
N3 C11 H22 109.6(3) no
H20 C11 H22 109.470(4) no
H21 C11 H22 109.479(5) no
N3 C12 C13 112.5(5) yes
N3 C12 H23 108.6(3) no
C13 C12 H23 108.7(3) no
N3 C12 H24 109.0(3) no
C13 C12 H24 108.6(3) no
H23 C12 H24 109.464(4) no
N4 C13 C12 115.8(5) yes
N4 C13 C14 122.1(5) yes
C12 C13 C14 122.1(5) yes
C13 C14 C15 118.7(5) yes
C13 C14 H25 120.4(3) no
C15 C14 H25 120.9(3) no
C14 C15 C16 120.3(5) yes
C14 C15 H26 119.9(3) no
C16 C15 H26 119.8(4) no
C15 C16 C17 118.0(6) yes
C15 C16 H27 121.0(4) no
C17 C16 H27 121.0(4) no
N4 C17 C16 123.5(6) yes
N4 C17 H28 117.8(3) no
C16 C17 H28 118.7(4) no
N3 C18 C8 111.0(4) yes
N3 C18 C19 112.2(5) yes
C8 C18 C19 110.5(4) yes
N3 C18 H16 107.7(3) no
C8 C18 H16 107.3(3) no
C19 C18 H16 108.0(3) no
C18 C19 C20 111.4(5) yes
C18 C19 H14 108.2(3) no
C20 C19 H14 108.3(4) no
C18 C19 H15 109.3(3) no
C20 C19 H15 110.2(3) no
H14 C19 H15 109.463(3) no
C10 C20 C19 109.3(5) yes
C10 C20 H12 109.3(4) no
C19 C20 H12 109.4(4) no
C10 C20 H13 109.9(3) no
C19 C20 H13 109.4(3) no
H12 C20 H13 109.458(5) no
S1 C21 F1 112.0(5) yes
S1 C21 F2 111.8(4) yes
F1 C21 F2 108.3(6) yes
S1 C21 F3 109.2(5) yes
F1 C21 F3 108.0(5) yes
F2 C21 F3 107.4(6) yes
S2 C22 F4 111.3(4) yes
S2 C22 F5 109.8(4) yes
F4 C22 F5 107.7(5) yes
S2 C22 F6 111.8(4) yes
F4 C22 F6 108.9(5) yes
F5 C22 F6 107.2(5) yes

loop_
_geom_bond_atom_site_label_1
_geom_bond_atom_site_label_2
_geom_bond_distance
_geom_bond_publ_flag
Mn1 O1 2.189(4) yes
Mn1 O4 2.157(3) yes
Mn1 N1 2.292(5) yes
Mn1 N2 2.216(4) yes
Mn1 N3 2.300(5) yes
Mn1 N4 2.199(4) yes
S1 O1 1.462(4) yes
S1 O2 1.424(4) yes
S1 O3 1.440(4) yes
S1 C21 1.828(6) yes
S2 O4 1.471(3) yes
S2 O5 1.441(4) yes
S2 O6 1.427(4) yes
S2 C22 1.826(6) yes
F1 C21 1.325(7) yes
F2 C21 1.328(7) yes
F3 C21 1.334(7) yes
F4 C22 1.323(7) yes
F5 C22 1.334(6) yes
F6 C22 1.334(6) yes
N1 C1 1.485(7) yes
N1 C2 1.483(6) yes
N1 C8 1.510(7) yes
N2 C3 1.359(7) yes
N2 C7 1.347(7) yes
N3 C11 1.475(7) yes
N3 C12 1.485(7) yes
N3 C18 1.506(6) yes
N4 C13 1.356(7) yes
N4 C17 1.344(8) yes
C1 H17 0.950 no
C1 H18 0.950 no
C1 H19 0.950 no
C2 C3 1.491(7) yes
C2 H1 0.950 no
C2 H2 0.95001(5) no
C3 C4 1.390(8) yes
C4 C5 1.383(8) yes
C4 H3 0.950 no
C5 C6 1.385(8) yes
C5 H4 0.950 no
C6 C7 1.377(8) yes
C6 H5 0.950 no
C7 H6 0.950 no
C8 C9 1.531(7) yes
C8 C18 1.537(7) yes
C8 H7 0.950 no
C9 C10 1.524(9) yes
C9 H8 0.950 no
C9 H9 0.950 no
C10 C20 1.521(9) yes
C10 H10 0.950 no
C10 H11 0.950 no
C11 H20 0.950 no
C11 H21 0.950 no
C11 H22 0.950 no
C12 C13 1.508(8) yes
C12 H23 0.950 no
C12 H24 0.950 no
C13 C14 1.388(7) yes
C14 C15 1.370(8) yes
C14 H25 0.950 no
C15 C16 1.376(8) yes
C15 H26 0.950 no
C16 C17 1.378(7) yes
C16 H27 0.94998(6) no
C17 H28 0.950 no
C18 C19 1.560(8) yes
C18 H16 0.950 no
C19 C20 1.534(9) yes
C19 H14 0.950 no
C19 H15 0.950 no
C20 H12 0.950 no
C20 H13 0.950 no

loop_
_geom_contact_atom_site_label_1
_geom_contact_atom_site_label_2
_geom_contact_site_symmetry_2
_geom_contact_distance
_geom_contact_publ_flag
Mn1 S1 . 3.3011(16) yes
Mn1 S2 . 3.4425(16) yes
Mn1 O1 . 2.189(4) yes
Mn1 O4 . 2.157(3) yes
Mn1 N1 . 2.292(5) yes
Mn1 N2 . 2.216(4) yes
Mn1 N3 . 2.300(5) yes
Mn1 N4 . 2.199(4) yes
Mn1 C1 . 3.143(5) yes
Mn1 C2 . 3.051(5) yes
Mn1 C3 . 3.051(5) yes
Mn1 C7 . 3.207(6) yes
Mn1 C8 . 3.103(5) yes
Mn1 C11 . 3.104(6) yes
Mn1 C12 . 3.059(6) yes
Mn1 C13 . 3.054(5) yes
Mn1 C17 . 3.183(6) yes
Mn1 C18 . 3.123(5) yes
Mn1 H2 . 3.281(5) no
Mn1 H6 . 3.249(6) no
Mn1 H7 . 3.250(5) no
Mn1 H16 . 3.349(5) no
Mn1 H18 . 3.258(5) no
Mn1 H19 . 3.173(5) no
Mn1 H20 . 3.123(6) no
Mn1 H22 . 3.199(6) no
Mn1 H24 . 3.308(6) no
Mn1 H28 . 3.224(6) no
S1 F1 . 2.629(4) yes
S1 F2 . 2.629(4) yes
S1 F3 . 2.594(4) yes
S1 O1 . 1.462(4) yes
S1 O2 . 1.424(4) yes
S1 O3 . 1.440(4) yes
S1 N2 . 3.400(5) yes
S1 C21 . 1.828(6) yes
S1 H1 2_547 3.593(6) no
S1 H2 . 3.273(6) no
S1 H3 2_547 3.570(6) no
S1 H5 2_647 3.259(6) no
S2 F4 . 2.615(4) yes
S2 F5 . 2.601(4) yes
S2 F6 . 2.631(4) yes
S2 O4 . 1.471(3) yes
S2 O5 . 1.441(4) yes
S2 O6 . 1.427(4) yes
S2 C22 . 1.826(6) yes
S2 H20 . 3.440(6) no
S2 H24 . 3.374(6) no
S2 H26 2_556 3.296(6) no
S2 H27 2_556 3.409(6) no
F1 F2 . 2.151(6) yes
F1 F3 . 2.151(6) yes
F1 O1 . 2.912(5) yes
F1 O3 . 2.955(6) yes
F1 C21 . 1.325(7) yes
F1 H1 2_547 3.192(6) no
F1 H2 2_547 3.433(7) no
F1 H3 2_547 2.894(8) no
F1 H7 1_545 2.967(7) no
F1 H11 1_545 3.242(8) no
F1 H14 1_545 3.458(8) no
F1 H22 1_545 3.024(7) no
F2 F3 . 2.145(5) yes
F2 F4 . 2.863(5) yes
F2 O1 . 2.981(5) yes
F2 O2 . 2.939(6) yes
F2 C11 1_545 3.366(7) yes
F2 C21 . 1.328(7) yes
F2 H10 1_645 2.965(8) no
F2 H20 1_545 3.545(7) no
F2 H21 1_545 3.445(7) no
F2 H22 1_545 2.654(7) no
F3 O2 . 2.982(6) yes
F3 O3 . 2.904(6) yes
F3 C5 1_545 3.274(8) yes
F3 C6 1_545 3.211(8) yes
F3 C6 2_647 3.416(7) yes
F3 C21 . 1.334(7) yes
F3 H1 2_547 3.184(7) no
F3 H4 1_545 3.419(8) no
F3 H5 1_545 3.325(7) no
F3 H5 2_647 2.996(8) no
F3 H10 1_645 3.440(8) no
F4 F5 . 2.145(5) yes
F4 F6 . 2.161(5) yes
F4 O1 . 3.307(5) yes
F4 O2 . 3.542(6) yes
F4 O4 . 2.937(5) yes
F4 O5 . 2.950(5) yes
F4 C17 . 3.519(7) yes
F4 C22 . 1.323(7) yes
F4 H13 1_645 3.531(7) no
F4 H23 2_546 3.302(7) no
F4 H25 2_546 2.895(7) no
F4 H28 . 3.224(7) no
F5 F6 . 2.147(5) yes
F5 O5 . 2.895(5) yes
F5 O6 . 3.000(5) yes
F5 C14 2_546 3.471(7) yes
F5 C15 1_655 3.200(7) yes
F5 C16 1_655 3.223(7) yes
F5 C22 . 1.334(6) yes
F5 H13 1_645 2.951(7) no
F5 H15 2_546 3.407(7) no
F5 H23 2_546 2.928(7) no
F5 H25 2_546 2.633(7) no
F5 H26 1_655 3.115(7) no
F5 H27 1_655 3.180(7) no
F6 O2 . 3.079(6) yes
F6 O4 . 3.021(5) yes
F6 O6 . 2.942(5) yes
F6 C1 1_655 3.155(6) yes
F6 C22 . 1.334(6) yes
F6 H4 2_647 3.487(7) no
F6 H13 1_645 2.957(7) no
F6 H17 1_655 3.169(6) no
F6 H18 1_655 2.698(6) no
F6 H19 1_655 3.087(6) no
O1 O2 . 2.425(5) yes
O1 O3 . 2.421(5) yes
O1 O4 . 3.289(5) yes
O1 N1 . 3.221(6) yes
O1 N2 . 3.150(6) yes
O1 N4 . 3.075(6) yes
O1 C1 . 3.437(7) yes
O1 C2 . 3.365(7) yes
O1 C3 . 3.581(7) yes
O1 C17 . 3.153(7) yes
O1 C21 . 2.558(7) yes
O1 H2 . 2.946(7) no
O1 H3 2_547 3.564(7) no
O1 H19 . 2.847(7) no
O1 H28 . 2.550(7) no
O2 O3 . 2.454(6) yes
O2 O4 . 3.442(5) yes
O2 N2 . 3.385(6) yes
O2 C5 2_647 3.172(7) yes
O2 C6 2_647 3.330(7) yes
O2 C7 . 3.437(8) yes
O2 C21 . 2.587(8) yes
O2 H4 2_647 2.485(7) no
O2 H5 2_647 2.811(7) no
O2 H6 . 3.430(8) no
O3 N2 . 3.599(6) yes
O3 C2 . 3.392(7) yes
O3 C2 2_547 3.390(7) yes
O3 C3 . 3.387(7) yes
O3 C4 2_547 3.507(7) yes
O3 C9 2_547 3.537(7) yes
O3 C21 . 2.564(7) yes
O3 H1 2_547 2.481(7) no
O3 H2 . 2.652(7) no
O3 H3 2_547 2.812(7) no
O3 H5 2_647 2.998(7) no
O3 H9 2_547 2.619(7) no
O4 O5 . 2.441(5) yes
O4 O6 . 2.422(5) yes
O4 N2 . 3.089(5) yes
O4 N3 . 3.294(6) yes
O4 N4 . 3.271(6) yes
O4 C7 . 3.200(7) yes
O4 C11 . 3.379(7) yes
O4 C12 . 3.595(7) yes
O4 C22 . 2.592(7) yes
O4 H6 . 2.619(7) no
O4 H20 . 2.772(7) no
O4 H24 . 3.226(7) no
O5 O6 . 2.442(5) yes
O5 N4 . 3.383(6) yes
O5 C12 . 3.364(7) yes
O5 C13 . 3.383(6) yes
O5 C16 2_556 3.198(7) yes
O5 C22 . 2.561(7) yes
O5 H15 2_546 2.735(7) no
O5 H21 2_546 3.413(7) no
O5 H23 2_546 3.003(7) no
O5 H24 . 2.646(7) no
O5 H26 2_556 3.351(8) no
O5 H27 2_556 2.547(7) no
O6 C15 2_556 3.508(7) yes
O6 C22 . 2.591(7) yes
O6 H8 1_655 3.327(7) no
O6 H12 1_655 3.170(8) no
O6 H16 1_655 2.735(7) no
O6 H18 1_655 2.773(7) no
O6 H26 2_556 2.711(7) no
O6 H27 2_556 3.362(7) no
N1 N2 . 2.746(6) yes
N1 N3 . 2.911(6) yes
N1 N4 . 3.381(6) yes
N1 C1 . 1.485(7) yes
N1 C2 . 1.483(6) yes
N1 C3 . 2.465(7) yes
N1 C8 . 1.510(7) yes
N1 C9 . 2.539(7) yes
N1 C18 . 2.489(7) yes
N1 H1 . 2.006(7) no
N1 H2 . 2.004(7) no
N1 H7 . 2.014(7) no
N1 H8 . 2.710(7) no
N1 H9 . 2.730(7) no
N1 H16 . 2.642(7) no
N1 H17 . 2.009(7) no
N1 H18 . 2.012(7) no
N1 H19 . 2.014(8) no
N2 N3 . 3.511(6) yes
N2 C2 . 2.432(7) yes
N2 C3 . 1.359(7) yes
N2 C4 . 2.390(7) yes
N2 C5 . 2.785(7) yes
N2 C6 . 2.399(7) yes
N2 C7 . 1.347(7) yes
N2 C8 . 3.334(7) yes
N2 C11 . 3.554(7) yes
N2 H1 . 3.156(7) no
N2 H2 . 2.858(7) no
N2 H3 . 3.239(7) no
N2 H5 . 3.246(7) no
N2 H6 . 1.976(7) no
N2 H7 . 2.919(7) no
N2 H22 . 3.043(7) no
N3 N4 . 2.773(7) yes
N3 C8 . 2.507(7) yes
N3 C11 . 1.475(7) yes
N3 C12 . 1.485(7) yes
N3 C13 . 2.489(7) yes
N3 C18 . 1.506(6) yes
N3 C19 . 2.545(7) yes
N3 H7 . 2.657(7) no
N3 H14 . 2.719(7) no
N3 H15 . 2.724(7) no
N3 H16 . 2.010(7) no
N3 H18 . 3.508(7) no
N3 H20 . 2.002(7) no
N3 H21 . 2.003(7) no
N3 H22 . 2.005(7) no
N3 H23 . 2.002(7) no
N3 H24 . 2.006(7) no
N4 C1 . 3.352(7) yes
N4 C12 . 2.427(7) yes
N4 C13 . 1.356(7) yes
N4 C14 . 2.401(7) yes
N4 C15 . 2.768(7) yes
N4 C16 . 2.399(8) yes
N4 C17 . 1.344(8) yes
N4 C18 . 3.424(7) yes
N4 H16 . 3.078(7) no
N4 H18 . 2.892(7) no
N4 H19 . 3.334(7) no
N4 H23 . 3.169(7) no
N4 H24 . 2.821(7) no
N4 H25 . 3.252(7) no
N4 H27 . 3.249(8) no
N4 H28 . 1.975(8) no
C1 C2 . 2.402(7) yes
C1 C8 . 2.500(8) yes
C1 C9 . 2.912(8) yes
C1 C18 . 3.158(8) yes
C1 H1 . 2.726(8) no
C1 H2 . 2.433(7) no
C1 H4 2_547 3.303(8) no
C1 H7 . 3.280(8) no
C1 H8 . 2.576(8) no
C1 H9 . 3.125(8) no
C1 H16 . 2.835(8) no
C1 H17 . 0.950 no
C1 H18 . 0.950 no
C1 H19 . 0.950 no
C2 C3 . 1.491(7) yes
C2 C4 . 2.520(8) yes
C2 C8 . 2.467(7) yes
C2 C9 . 3.145(8) yes
C2 H1 . 0.950 no
C2 H2 . 0.95001(5) no
C2 H3 . 2.685(8) no
C2 H7 . 2.522(8) no
C2 H8 . 3.501(7) no
C2 H9 . 2.863(8) no
C2 H17 . 2.572(7) no
C2 H18 . 3.230(7) no
C2 H19 . 2.582(8) no
C3 C4 . 1.390(8) yes
C3 C5 . 2.406(8) yes
C3 C6 . 2.748(8) yes
C3 C7 . 2.322(9) yes
C3 C8 . 3.093(7) yes
C3 H1 . 2.006(8) no
C3 H2 . 2.011(8) no
C3 H3 . 2.033(8) no
C3 H4 . 3.266(8) no
C3 H6 . 3.173(9) no
C3 H7 . 2.692(7) no
C4 C5 . 1.383(8) yes
C4 C6 . 2.380(9) yes
C4 C7 . 2.707(9) yes
C4 H1 . 2.620(8) no
C4 H2 . 2.897(8) no
C4 H2 2_557 3.432(9) no
C4 H3 . 0.950 no
C4 H4 . 2.037(8) no
C4 H5 . 3.247(8) no
C4 H19 2_557 3.508(8) no
C5 C6 . 1.385(8) yes
C5 C7 . 2.376(9) yes
C5 H3 . 2.034(9) no
C5 H4 . 0.950 no
C5 H5 . 2.042(8) no
C5 H6 . 3.232(9) no
C5 H17 2_557 3.596(8) no
C5 H19 2_557 3.473(8) no
C6 C7 . 1.377(8) yes
C6 H3 . 3.243(9) no
C6 H4 . 2.044(8) no
C6 H5 . 0.950 no
C6 H6 . 2.016(8) no
C6 H8 1_655 3.477(8) no
C6 H9 1_655 3.272(8) no
C7 H4 . 3.243(9) no
C7 H5 . 2.031(8) no
C7 H6 . 0.950 no
C7 H8 1_655 3.135(8) no
C7 H9 1_655 3.564(8) no
C7 H22 . 3.378(9) no
C8 C9 . 1.531(7) yes
C8 C10 . 2.532(8) yes
C8 C11 . 3.236(8) yes
C8 C18 . 1.537(7) yes
C8 C19 . 2.545(8) yes
C8 C20 . 2.967(8) yes
C8 H1 . 2.540(7) no
C8 H2 . 3.267(7) no
C8 H7 . 0.950 no
C8 H8 . 2.035(8) no
C8 H9 . 2.058(7) no
C8 H10 . 3.347(8) no
C8 H11 . 2.703(8) no
C8 H12 . 3.246(8) no
C8 H14 . 2.736(8) no
C8 H15 . 3.358(8) no
C8 H16 . 2.032(7) no
C8 H17 . 2.712(8) no
C8 H18 . 2.662(8) no
C8 H19 . 3.311(8) no
C8 H22 . 2.953(8) no
C9 C10 . 1.524(9) yes
C9 C18 . 2.533(8) yes
C9 C19 . 2.928(8) yes
C9 C20 . 2.492(8) yes
C9 H1 . 2.753(8) no
C9 H5 1_455 3.128(8) no
C9 H6 1_455 3.043(8) no
C9 H7 . 2.031(8) no
C9 H8 . 0.950 no
C9 H9 . 0.950 no
C9 H10 . 2.051(8) no
C9 H11 . 2.04(1) no
C9 H12 . 2.663(8) no
C9 H13 . 3.315(8) no
C9 H14 . 3.223(8) no
C9 H16 . 2.724(8) no
C9 H17 . 2.606(8) no
C9 H18 . 3.081(8) no
C10 C18 . 2.967(8) yes
C10 C19 . 2.492(9) yes
C10 C20 . 1.521(9) yes
C10 H6 1_455 3.58(1) no
C10 H7 . 2.707(8) no
C10 H8 . 2.03(1) no
C10 H9 . 2.046(9) no
C10 H10 . 0.950 no
C10 H11 . 0.950 no
C10 H12 . 2.043(9) no
C10 H13 . 2.049(9) no
C10 H14 . 2.652(9) no
C10 H15 . 3.318(9) no
C10 H16 . 3.284(8) no
C11 C12 . 2.424(8) yes
C11 C18 . 2.499(8) yes
C11 C19 . 2.866(8) yes
C11 H7 . 2.937(8) no
C11 H14 . 2.546(8) no
C11 H15 . 3.031(9) no
C11 H16 . 3.263(8) no
C11 H20 . 0.950 no
C11 H21 . 0.950 no
C11 H22 . 0.950 no
C11 H23 . 2.770(8) no
C11 H24 . 2.449(8) no
C12 C13 . 1.508(8) yes
C12 C14 . 2.535(8) yes
C12 C18 . 2.443(8) yes
C12 C19 . 3.203(8) yes
C12 H14 . 3.591(8) no
C12 H15 . 2.933(8) no
C12 H16 . 2.444(8) no
C12 H20 . 2.599(8) no
C12 H21 . 2.609(8) no
C12 H22 . 3.247(8) no
C12 H23 . 0.950 no
C12 H24 . 0.950 no
C12 H25 . 2.710(8) no
C13 C14 . 1.388(7) yes
C13 C15 . 2.373(8) yes
C13 C16 . 2.730(9) yes
C13 C17 . 2.308(8) yes
C13 C18 . 3.108(8) yes
C13 H16 . 2.688(7) no
C13 H18 . 3.356(7) no
C13 H23 . 2.023(8) no
C13 H24 . 2.022(8) no
C13 H25 . 2.040(7) no
C13 H26 . 3.236(8) no
C13 H28 . 3.161(8) no
C14 C15 . 1.370(8) yes
C14 C16 . 2.381(9) yes
C14 C17 . 2.713(8) yes
C14 H16 . 3.460(8) no
C14 H20 2_546 3.404(8) no
C14 H21 2_546 3.470(8) no
C14 H23 . 2.612(8) no
C14 H24 . 2.955(8) no
C14 H25 . 0.950 no
C14 H26 . 2.019(8) no
C14 H27 . 3.243(9) no
C15 C16 . 1.376(8) yes
C15 C17 . 2.361(8) yes
C15 H12 2_446 3.280(9) no
C15 H20 2_546 3.117(8) no
C15 H24 2_546 3.356(8) no
C15 H25 . 2.029(9) no
C15 H26 . 0.950 no
C15 H27 . 2.035(9) no
C15 H28 . 3.217(8) no
C16 C17 . 1.378(7) yes
C16 H13 1_545 3.53(1) no
C16 H14 1_545 3.388(8) no
C16 H15 1_545 3.470(9) no
C16 H24 2_546 3.212(8) no
C16 H25 . 3.244(8) no
C16 H26 . 2.024(8) no
C16 H27 . 0.94998(6) no
C16 H28 . 2.015(7) no
C17 H14 1_545 3.489(9) no
C17 H18 . 3.227(8) no
C17 H19 . 3.385(8) no
C17 H26 . 3.223(8) no
C17 H27 . 2.038(8) no
C17 H28 . 0.950 no
C18 C19 . 1.560(8) yes
C18 C20 . 2.555(8) yes
C18 H7 . 2.030(7) no
C18 H8 . 2.720(8) no
C18 H9 . 3.350(8) no
C18 H11 . 3.231(8) no
C18 H12 . 2.736(8) no
C18 H13 . 3.371(8) no
C18 H14 . 2.064(8) no
C18 H15 . 2.078(8) no
C18 H16 . 0.950 no
C18 H17 . 3.584(8) no
C18 H18 . 2.841(8) no
C18 H20 . 3.305(8) no
C18 H21 . 2.710(8) no
C18 H22 . 2.673(8) no
C18 H23 . 2.492(8) no
C18 H24 . 3.244(8) no
C19 C20 . 1.534(9) yes
C19 H7 . 2.727(8) no
C19 H8 . 3.222(8) no
C19 H10 . 3.321(9) no
C19 H11 . 2.645(9) no
C19 H12 . 2.055(9) no
C19 H13 . 2.056(8) no
C19 H14 . 0.950 no
C19 H15 . 0.950 no
C19 H16 . 2.061(8) no
C19 H21 . 2.554(8) no
C19 H22 . 3.016(9) no
C19 H23 . 2.818(8) no
C19 H27 1_565 2.967(8) no
C20 H7 . 3.279(8) no
C20 H8 . 2.648(9) no
C20 H9 . 3.311(8) no
C20 H10 . 2.053(9) no
C20 H11 . 2.036(9) no
C20 H12 . 0.950 no
C20 H13 . 0.950 no
C20 H14 . 2.042(9) no
C20 H15 . 2.064(9) no
C20 H16 . 2.733(8) no
C20 H25 2_456 3.583(8) no
C20 H26 2_456 3.291(9) no
C20 H27 1_565 3.427(9) no
C21 H1 2_547 3.468(9) no
C21 H22 1_545 3.374(9) no
C22 H13 1_645 3.358(8) no
C22 H18 1_655 3.551(8) no
C22 H23 2_546 3.513(8) no
C22 H25 2_546 3.324(8) no
H1 H2 . 1.55120(8) no
H1 H3 . 2.479(8) no
H1 H7 . 2.562(7) no
H1 H8 . 3.177(7) no
H1 H9 . 2.222(8) no
H1 H17 . 2.561(7) no
H1 H18 . 3.558(7) no
H1 H19 . 3.060(8) no
H2 H3 . 2.993(8) no
H2 H3 2_547 2.962(9) no
H2 H7 . 3.437(8) no
H2 H9 . 3.552(8) no
H2 H17 . 2.615(8) no
H2 H18 . 3.338(7) no
H2 H19 . 2.262(7) no
H3 H4 . 2.343(8) no
H3 H11 2_547 3.306(9) no
H3 H19 2_557 2.924(8) no
H4 H5 . 2.361(8) no
H4 H17 2_557 2.872(8) no
H4 H19 2_557 2.860(8) no
H5 H6 . 2.319(8) no
H5 H8 1_655 3.053(8) no
H5 H9 1_655 2.494(8) no
H5 H10 1_655 3.185(9) no
H6 H8 1_655 2.325(8) no
H6 H9 1_655 3.077(8) no
H6 H10 1_655 3.19(1) no
H6 H17 1_655 3.151(8) no
H6 H20 . 3.391(8) no
H6 H22 . 3.377(9) no
H7 H8 . 2.780(8) no
H7 H9 . 2.322(7) no
H7 H10 . 3.561(8) no
H7 H11 . 2.533(8) no
H7 H14 . 2.578(8) no
H7 H15 . 3.586(8) no
H7 H16 . 2.774(7) no
H7 H17 . 3.483(8) no
H7 H18 . 3.549(8) no
H7 H21 . 3.392(8) no
H7 H22 . 2.402(8) no
H8 H9 . 1.55116(5) no
H8 H10 . 2.330(9) no
H8 H11 . 2.78(1) no
H8 H12 . 2.468(8) no
H8 H13 . 3.514(9) no
H8 H16 . 2.570(8) no
H8 H17 . 2.158(8) no
H8 H18 . 2.584(8) no
H8 H19 . 3.497(8) no
H9 H10 . 2.326(8) no
H9 H11 . 2.336(9) no
H9 H12 . 3.525(8) no
H9 H16 . 3.586(8) no
H9 H17 . 2.649(8) no
H9 H18 . 3.536(8) no
H10 H11 . 1.55123(8) no
H10 H12 . 2.351(9) no
H10 H13 . 2.341(9) no
H10 H14 . 3.517(9) no
H11 H12 . 2.795(9) no
H11 H13 . 2.337(9) no
H11 H14 . 2.453(9) no
H11 H15 . 3.515(9) no
H12 H13 . 1.55117(9) no
H12 H14 . 2.80(1) no
H12 H15 . 2.356(9) no
H12 H16 . 2.574(8) no
H12 H20 1_455 3.520(9) no
H12 H25 2_456 3.181(8) no
H12 H26 2_456 2.475(9) no
H13 H14 . 2.331(9) no
H13 H15 . 2.350(8) no
H13 H16 . 3.592(8) no
H13 H25 2_456 3.095(9) no
H13 H26 2_456 3.438(9) no
H13 H27 1_565 2.907(9) no
H14 H15 . 1.55134(5) no
H14 H16 . 2.807(9) no
H14 H20 . 3.472(8) no
H14 H21 . 2.157(8) no
H14 H22 . 2.504(9) no
H14 H23 . 3.311(8) no
H14 H27 1_565 2.711(8) no
H14 H28 1_565 2.890(9) no
H15 H16 . 2.345(8) no
H15 H21 . 2.525(9) no
H15 H22 . 3.427(9) no
H15 H23 . 2.309(8) no
H15 H24 . 3.560(8) no
H15 H26 2_456 3.537(9) no
H15 H27 1_565 2.551(9) no
H16 H17 . 3.271(8) no
H16 H18 . 2.269(8) no
H16 H21 . 3.446(8) no
H16 H22 . 3.560(8) no
H16 H23 . 2.414(8) no
H16 H24 . 3.368(8) no
H17 H18 . 1.55122(7) no
H17 H19 . 1.55133(6) no
H18 H19 . 1.55132(5) no
H18 H28 . 3.444(9) no
H19 H28 . 3.158(8) no
H20 H21 . 1.55134(6) no
H20 H22 . 1.55136(5) no
H20 H23 . 3.103(8) no
H20 H24 . 2.281(8) no
H20 H25 2_556 3.397(8) no
H20 H26 2_556 2.893(8) no
H21 H22 . 1.55147(7) no
H21 H23 . 2.631(8) no
H21 H24 . 2.631(8) no
H21 H25 2_556 3.431(8) no
H21 H27 1_565 3.502(9) no
H21 H28 1_565 3.595(9) no
H22 H23 . 3.596(8) no
H22 H24 . 3.354(8) no
H23 H24 . 1.55127(8) no
H23 H25 . 2.468(8) no
H24 H25 . 3.084(8) no
H24 H26 2_556 3.525(8) no
H24 H27 2_556 3.274(8) no
H25 H26 . 2.332(8) no
H26 H27 . 2.338(8) no
H27 H28 . 2.325(7) no

loop_
_geom_torsion_atom_site_label_1
_geom_torsion_atom_site_label_2
_geom_torsion_atom_site_label_3
_geom_torsion_atom_site_label_4
_geom_torsion
_geom_torsion_publ_flag
O4 Mn1 O1 S1 63.9(7) yes
N1 Mn1 O1 S1 -101.3(7) yes
N2 Mn1 O1 S1 -26.2(8) yes
N3 Mn1 O1 S1 -161.0(1) yes
N4 Mn1 O1 S1 161.1(6) yes
O1 Mn1 O4 S2 89.2(9) yes
N1 Mn1 O4 S2 -146.8(1) yes
N2 Mn1 O4 S2 -179.5(8) yes
N3 Mn1 O4 S2 -77.4(9) yes
N4 Mn1 O4 S2 -0.9(1) yes
O1 Mn1 N1 C1 -57.4(7) yes
O1 Mn1 N1 C2 59.5(7) yes
O1 Mn1 N1 C8 178.3(6) yes
O4 Mn1 N1 C1 177.7(1) yes
O4 Mn1 N1 C2 -65.3(2) yes
O4 Mn1 N1 C8 53.4(2) yes
N2 Mn1 N1 C1 -148.3(7) yes
N2 Mn1 N1 C2 -31.3(6) yes
N2 Mn1 N1 C8 87.4(7) yes
N3 Mn1 N1 C1 105.9(7) yes
N3 Mn1 N1 C2 -137.2(7) yes
N3 Mn1 N1 C8 -18.4(7) yes
N4 Mn1 N1 C1 31.8(8) yes
N4 Mn1 N1 C2 148.8(7) yes
N4 Mn1 N1 C8 -92.5(7) yes
O1 Mn1 N2 C3 -73.3(7) yes
O1 Mn1 N2 C7 101.1(9) yes
O4 Mn1 N2 C3 -171.7(7) yes
O4 Mn1 N2 C7 2.7(9) yes
N1 Mn1 N2 C3 18.3(7) yes
N1 Mn1 N2 C7 -167.3(9) yes
N3 Mn1 N2 C3 93.0(8) yes
N3 Mn1 N2 C7 -92.6(9) yes
N4 Mn1 N2 C3 18.8(5) yes
N4 Mn1 N2 C7 -166.8(4) yes
O1 Mn1 N3 C11 175.8(1) yes
O1 Mn1 N3 C12 -66.1(2) yes
O1 Mn1 N3 C18 51.4(2) yes
O4 Mn1 N3 C11 -48.7(7) yes
O4 Mn1 N3 C12 69.4(7) yes
O4 Mn1 N3 C18 -173.1(6) yes
N1 Mn1 N3 C11 114.1(7) yes
N1 Mn1 N3 C12 -127.8(7) yes
N1 Mn1 N3 C18 -10.3(7) yes
N2 Mn1 N3 C11 42.3(8) yes
N2 Mn1 N3 C12 160.4(7) yes
N2 Mn1 N3 C18 -82.1(7) yes
N4 Mn1 N3 C11 -144.9(7) yes
N4 Mn1 N3 C12 -26.8(7) yes
N4 Mn1 N3 C18 90.7(7) yes
O1 Mn1 N4 C13 179.2(7) yes
O1 Mn1 N4 C17 2.8(9) yes
O4 Mn1 N4 C13 -82.4(8) yes
O4 Mn1 N4 C17 101.1(9) yes
N1 Mn1 N4 C13 87.5(8) yes
N1 Mn1 N4 C17 -89.0(9) yes
N2 Mn1 N4 C13 87.0(5) yes
N2 Mn1 N4 C17 -89.5(5) yes
N3 Mn1 N4 C13 11.2(7) yes
N3 Mn1 N4 C17 -165.3(9) yes
O2 S1 O1 Mn1 -45.4(7) yes
O3 S1 O1 Mn1 93.3(6) yes
C21 S1 O1 Mn1 -157.5(5) yes
O1 S1 C21 F1 -57.0(9) yes
O1 S1 C21 F2 64.8(9) yes
O1 S1 C21 F3 -176.5(7) yes
O2 S1 C21 F1 -176.2(8) yes
O2 S1 C21 F2 -54.4(1) yes
O2 S1 C21 F3 64.3(9) yes
O3 S1 C21 F1 60.1(9) yes
O3 S1 C21 F2 -178.1(8) yes
O3 S1 C21 F3 -59.4(9) yes
O5 S2 O4 Mn1 25.1(9) yes
O6 S2 O4 Mn1 161.8(5) yes
C22 S2 O4 Mn1 -85.3(9) yes
O4 S2 C22 F4 57.1(8) yes
O4 S2 C22 F5 176.3(7) yes
O4 S2 C22 F6 -64.8(8) yes
O5 S2 C22 F4 -61.5(8) yes
O5 S2 C22 F5 57.7(8) yes
O5 S2 C22 F6 176.5(7) yes
O6 S2 C22 F4 176.1(7) yes
O6 S2 C22 F5 -64.8(8) yes
O6 S2 C22 F6 54.1(9) yes
Mn1 N1 C2 C3 41.4(6) yes
C1 N1 C2 C3 160.2(7) yes
C8 N1 C2 C3 -75.2(8) yes
Mn1 N1 C8 C9 169.4(5) yes
Mn1 N1 C8 C18 44.5(6) yes
C1 N1 C8 C9 46.6(9) yes
C1 N1 C8 C18 -78.3(8) yes
C2 N1 C8 C9 -75.2(8) yes
C2 N1 C8 C18 159.9(6) yes
Mn1 N2 C3 C2 -0.7(7) yes
Mn1 N2 C3 C4 174.4(5) yes
C7 N2 C3 C2 -175.6(7) yes
C7 N2 C3 C4 -0.5(1) yes
Mn1 N2 C7 C6 -172.9(5) yes
C3 N2 C7 C6 1.3(1) yes
Mn1 N3 C12 C13 39.6(6) yes
C11 N3 C12 C13 156.8(7) yes
C18 N3 C12 C13 -77.2(8) yes
Mn1 N3 C18 C8 37.8(6) yes
Mn1 N3 C18 C19 162.0(5) yes
C11 N3 C18 C8 -83.4(9) yes
C11 N3 C18 C19 40.8(1) yes
C12 N3 C18 C8 153.0(7) yes
C12 N3 C18 C19 -82.8(8) yes
Mn1 N4 C13 C12 7.7(7) yes
Mn1 N4 C13 C14 -173.9(5) yes
C17 N4 C13 C12 -175.5(7) yes
C17 N4 C13 C14 2.9(1) yes
Mn1 N4 C17 C16 175.5(5) yes
C13 N4 C17 C16 -1.0(1) yes
N1 C2 C3 N2 -29.0(9) yes
N1 C2 C3 C4 155.9(7) yes
N2 C3 C4 C5 -0.4(1) yes
C2 C3 C4 C5 174.4(7) yes
C3 C4 C5 C6 0.5(1) yes
C4 C5 C6 C7 0.3(1) yes
C5 C6 C7 N2 -1.2(1) yes
N1 C8 C9 C10 -179.0(6) yes
C18 C8 C9 C10 -55.0(9) yes
N1 C8 C18 N3 -56.8(8) yes
N1 C8 C18 C19 178.0(6) yes
C9 C8 C18 N3 177.2(6) yes
C9 C8 C18 C19 52.0(9) yes
C8 C9 C10 C20 59.0(1) yes
C9 C10 C20 C19 -60.2(1) yes
N3 C12 C13 N4 -33.5(9) yes
N3 C12 C13 C14 148.1(7) yes
N4 C13 C14 C15 -2.7(1) yes
C12 C13 C14 C15 175.6(7) yes
C13 C14 C15 C16 0.5(1) yes
C14 C15 C16 C17 1.3(1) yes
C15 C16 C17 N4 -1.1(1) yes
N3 C18 C19 C20 -179.2(7) yes
C8 C18 C19 C20 -54.8(1) yes
C18 C19 C20 C10 58.9(1) yes
